data_4518950
loop_
_publ_author_name
'Gao, Hui'
'He, Yan-Bin'
'Hou, Juan-Juan'
'Zhang, Xian-Ming'

_publ_section_title
;
 <i>In Situ</i> Aliovalent Nickle Substitution and Acidic Modification of
 Nanowalls Promoted Proton Conductivity in InOF with 1D Helical Channel.
;
_journal_issue 32
_journal_name_full 'ACS applied materials &amp; interfaces'
_journal_page_first 38289
_journal_page_last 38295
_journal_paper_doi 10.1021/acsami.1c09001
_journal_volume 13
_journal_year 2021
_chemical_formula_moiety 'C18 H10 Ni2 O12, 3(O)'
_chemical_formula_sum 'C18 H10 Ni2 O15'
_chemical_formula_weight 583.68
_space_group_crystal_system tetragonal
_space_group_IT_number 98
_space_group_name_Hall 'I 4bw 2bw'
_space_group_name_H-M_alt 'I 41 2 2'
_atom_sites_solution_hydrogens mixed
_atom_sites_solution_primary dual
_audit_creation_date 2020-11-04
_audit_creation_method
;
Olex2 1.3
(compiled 2020.07.31 svn.rc2a77460 for OlexSys, GUI svn.r6145)
;
_cell_angle_alpha 90
_cell_angle_beta 90
_cell_angle_gamma 90
_cell_formula_units_Z 4
_cell_length_a 15.1751(3)
_cell_length_b 15.1751(3)
_cell_length_c 12.0768(4)
_cell_measurement_reflns_used 9904
_cell_measurement_temperature 100(2)
_cell_measurement_theta_max 25.68
_cell_measurement_theta_min 3.37
_cell_volume 2781.09(12)
_computing_cell_refinement 'SAINT V8.40A (Bruker, 2019)'
_computing_data_reduction 'SAINT V8.40A (Bruker, 2019)'
_computing_molecular_graphics 'Olex2 1.3 (Dolomanov et al., 2009)'
_computing_publication_material 'Olex2 1.3 (Dolomanov et al., 2009)'
_computing_structure_refinement 'XL  (Sheldrick, 2008)'
_computing_structure_solution 'SHELXT 2014/5 (Sheldrick, 2014)'
_diffrn_ambient_temperature 100.15
_diffrn_measured_fraction_theta_full 0.997
_diffrn_measured_fraction_theta_max 0.997
_diffrn_measurement_device_type 'Bruker APEX-III CMOS'
_diffrn_measurement_method '\f and \w scans'
_diffrn_radiation_type MoK\a
_diffrn_radiation_wavelength 0.71073
_diffrn_reflns_av_R_equivalents 0.0602
_diffrn_reflns_av_unetI/netI 0.0252
_diffrn_reflns_Laue_measured_fraction_full 0.997
_diffrn_reflns_Laue_measured_fraction_max 0.997
_diffrn_reflns_limit_h_max 18
_diffrn_reflns_limit_h_min -18
_diffrn_reflns_limit_k_max 18
_diffrn_reflns_limit_k_min -18
_diffrn_reflns_limit_l_max 14
_diffrn_reflns_limit_l_min -14
_diffrn_reflns_number 15576
_diffrn_reflns_point_group_measured_fraction_full 0.998
_diffrn_reflns_point_group_measured_fraction_max 0.998
_diffrn_reflns_theta_full 25.242
_diffrn_reflns_theta_max 25.677
_diffrn_reflns_theta_min 2.684
_diffrn_source_current 30.0
_diffrn_source_power 1.5
_diffrn_source_voltage 50.0
_diffrn_standards_number 0
_exptl_absorpt_coefficient_mu 1.415
_exptl_absorpt_correction_T_max 0.7453
_exptl_absorpt_correction_T_min 0.6685
_exptl_absorpt_correction_type multi-scan
_exptl_absorpt_process_details
;
SADABS-2016/2 (Bruker,2016/2) was used for absorption correction.
wR2(int) was 0.0809 before and 0.0738 after correction.
The Ratio of minimum to maximum transmission is 0.8970.
The \l/2 correction factor is Not present.
;
_exptl_crystal_colour green
_exptl_crystal_colour_primary green
_exptl_crystal_density_diffrn 1.394
_exptl_crystal_description rod
_exptl_crystal_F_000 1176
_exptl_crystal_size_max 0.12
_exptl_crystal_size_mid 0.07
_exptl_crystal_size_min 0.04
_refine_diff_density_max 1.234
_refine_diff_density_min -0.764
_refine_diff_density_rms 0.172
_refine_ls_abs_structure_details
;
 Flack x determined using 501 quotients [(I+)-(I-)]/[(I+)+(I-)]
 (Parsons, Flack and Wagner, Acta Cryst. B69 (2013) 249-259).
;
_refine_ls_abs_structure_Flack 0.023(11)
_refine_ls_extinction_method none
_refine_ls_goodness_of_fit_ref 1.195
_refine_ls_hydrogen_treatment constr
_refine_ls_matrix_type full
_refine_ls_number_parameters 106
_refine_ls_number_reflns 1326
_refine_ls_number_restraints 56
_refine_ls_restrained_S_all 1.234
_refine_ls_R_factor_all 0.0619
_refine_ls_R_factor_gt 0.0575
_refine_ls_shift/su_max 0.002
_refine_ls_shift/su_mean 0.000
_refine_ls_structure_factor_coef Fsqd
_refine_ls_weighting_details 'w=1/[\s^2^(Fo^2^)+(0.1043P)^2^+17.4977P] where P=(Fo^2^+2Fc^2^)/3'
_refine_ls_weighting_scheme calc
_refine_ls_wR_factor_gt 0.1656
_refine_ls_wR_factor_ref 0.1711
_reflns_Friedel_coverage 0.691
_reflns_Friedel_fraction_full 1.000
_reflns_Friedel_fraction_max 1.000
_reflns_number_gt 1255
_reflns_number_total 1326
_reflns_threshold_expression 'I > 2\s(I)'
_cod_data_source_file am1c09001_si_004.cif
_cod_data_source_block 201020a_a_pl
_cod_original_cell_volume 2781.09(14)
_cod_database_code 4518950
_shelx_shelxl_version_number 2018/3
_shelx_space_group_comment
;
The symmetry employed for this shelxl refinement is uniquely defined
by the following loop, which should always be used as a source of
symmetry information in preference to the above space-group names.
They are only intended as comments.
;
_shelx_estimated_absorpt_t_max 0.946
_shelx_estimated_absorpt_t_min 0.849
_olex2_refinement_description
;
1. Fixed Uiso
 At 1.2 times of:
  All C(H) groups, All O(H) groups
2. Restrained distances
 O3-O4
 2.25 with sigma of 0.01
 C6-O3 \\sim C6-O4
 with sigma of 0.01
3. Uiso/Uaniso restraints and constraints
O3 \\sim O4 \\sim C6: within 2A with sigma of 0.01 and sigma for terminal atoms
of 0.02 within 2A
Uanis(O5) \\sim Ueq, Uanis(O5A) \\sim Ueq, Uanis(O7) \\sim Ueq: with sigma of
0.01 and sigma for terminal atoms of 0.02
Uanis(O3) \\sim Ueq, Uanis(O4) \\sim Ueq, Uanis(C6) \\sim Ueq: with sigma of
0.01 and sigma for terminal atoms of 0.02
Uanis(O4) \\sim Ueq: with sigma of 0.003 and sigma for terminal atoms of 0.006
Uanis(O7A) \\sim Ueq, Uanis(O5) \\sim Ueq, Uanis(O5A) \\sim Ueq: with sigma of
0.006 and sigma for terminal atoms of 0.012
Uanis(O5) \\sim Ueq: with sigma of 0.003 and sigma for terminal atoms of 0.006
Uanis(O5A) = Uanis(O5)
Uanis(O7) = Uanis(O7A)
4. Others
 Fixed Sof: O4(0.5) H4(0.5) C6(0.5) H6(0.5) O5(0.32) O5A(0.16) O7(0.16)
 O7A(0.11)
5.a Riding coordinates:
 O4(H4)
5.b Aromatic/amide H refined with riding coordinates:
 C3(H3), C5(H5), C6(H6)
;
_olex2_submission_special_instructions 'No special instructions were received'

loop_
_space_group_symop_operation_xyz
'x, y, z'
'-y, x+1/2, z+1/4'
'-x+1/2, -y+1/2, z+1/2'
'y+1/2, -x, z+3/4'
'x, -y+1/2, -z+1/4'
'y+1/2, x+1/2, -z+1/2'
'-x+1/2, y, -z+3/4'
'-y, -x, -z'
'x+1/2, y+1/2, z+1/2'
'-y+1/2, x+1, z+3/4'
'-x+1, -y+1, z+1'
'y+1, -x+1/2, z+5/4'
'x+1/2, -y+1, -z+3/4'
'y+1, x+1, -z+1'
'-x+1, y+1/2, -z+5/4'
'-y+1/2, -x+1/2, -z+1/2'

loop_
_atom_site_label
_atom_site_type_symbol
_atom_site_fract_x
_atom_site_fract_y
_atom_site_fract_z
_atom_site_U_iso_or_equiv
_atom_site_adp_type
_atom_site_occupancy
_atom_site_site_symmetry_order
_atom_site_calc_flag
_atom_site_refinement_flags_posn
_atom_site_refinement_flags_adp
_atom_site_refinement_flags_occupancy
_atom_site_disorder_assembly
_atom_site_disorder_group
Ni1 Ni 0.18950(6) 0.31050(6) 0.250000 0.0101(4) Uani 1 2 d S T P . .
O1 O 0.2871(3) 0.4045(3) 0.2495(5) 0.0183(11) Uani 1 1 d . . . . .
O2 O 0.3825(4) 0.3773(5) 0.3871(4) 0.0230(13) Uani 1 1 d . . . . .
C1 C 0.3605(6) 0.4102(6) 0.2967(7) 0.0184(19) Uani 1 1 d . . . . .
C2 C 0.4314(6) 0.4593(5) 0.2356(7) 0.022(2) Uani 1 1 d . . . . .
C3 C 0.4300(6) 0.4627(6) 0.1212(8) 0.026(2) Uani 1 1 d . . . . .
H3 H 0.380701 0.439493 0.082424 0.032 Uiso 1 1 calc R U . . .
C4 C 0.500000 0.500000 0.0613(9) 0.022(2) Uani 1 2 d S T P . .
C5 C 0.500000 0.500000 0.2938(9) 0.023(2) Uani 1 2 d S T P . .
H5 H 0.499999 0.500001 0.372511 0.027 Uiso 1 2 calc R U P . .
O3 O 0.250000 0.2381(6) 0.375000 0.043(2) Uani 1 2 d DS TU P . .
O4 O 0.2482(15) 0.0941(10) 0.3229(17) 0.067(5) Uani 0.5 1 d D U P A -1
H4 H 0.249460 0.038797 0.321574 0.080 Uiso 0.5 1 d R U P A -1
C6 C 0.254(4) 0.1559(10) 0.392(3) 0.058(6) Uani 0.5 1 d D U P A -1
H6 H 0.262450 0.138565 0.467038 0.069 Uiso 0.5 1 calc R U P A -1
O5 O 0.5638(15) 0.3142(18) 0.453(2) 0.040(5) Uani 0.32 1 d . U P B 1
O5A O 0.593(3) 0.260(4) 0.543(4) 0.040(5) Uani 0.16 1 d . U P C 2
O7 O 0.229(3) -0.083(3) 0.287(4) 0.036(7) Uani 0.16 1 d . U P D 3
O7A O 0.250000 -0.073(3) 0.375000 0.036(7) Uani 0.22 2 d S TU P E 4

loop_
_atom_site_aniso_label
_atom_site_aniso_U_11
_atom_site_aniso_U_22
_atom_site_aniso_U_33
_atom_site_aniso_U_23
_atom_site_aniso_U_13
_atom_site_aniso_U_12
Ni1 0.0105(5) 0.0105(5) 0.0093(7) -0.0003(4) -0.0003(4) 0.0000(5)
O1 0.020(3) 0.019(3) 0.016(3) 0.001(3) -0.003(3) -0.009(2)
O2 0.021(3) 0.039(4) 0.009(3) 0.004(3) 0.000(3) -0.013(3)
C1 0.023(4) 0.020(4) 0.012(4) -0.002(3) 0.000(3) -0.004(3)
C2 0.029(4) 0.025(4) 0.012(4) 0.001(3) 0.000(4) -0.011(4)
C3 0.033(5) 0.030(5) 0.016(4) -0.003(4) -0.005(4) -0.021(5)
C4 0.033(8) 0.024(7) 0.010(6) 0.000 0.000 -0.016(5)
C5 0.027(7) 0.029(7) 0.012(5) 0.000 0.000 -0.008(5)
O3 0.060(6) 0.019(5) 0.049(5) 0.000 -0.041(5) 0.000
O4 0.056(7) 0.062(7) 0.082(8) -0.041(6) 0.002(7) -0.002(6)
C6 0.065(9) 0.048(8) 0.060(10) -0.004(8) -0.018(9) 0.000(8)
O5 0.027(7) 0.044(7) 0.049(7) 0.017(6) -0.002(6) -0.014(6)
O5A 0.027(7) 0.044(7) 0.049(7) 0.017(6) -0.002(6) -0.014(6)
O7 0.042(13) 0.010(10) 0.057(13) 0.000(11) -0.009(11) 0.005(11)
O7A 0.042(13) 0.010(10) 0.057(13) 0.000(11) -0.009(11) 0.005(11)

loop_
_atom_type_symbol
_atom_type_description
_atom_type_scat_dispersion_real
_atom_type_scat_dispersion_imag
_atom_type_scat_source
C C 0.0033 0.0016 'International Tables Vol C Tables 4.2.6.8 and 6.1.1.4'
H H 0.0000 0.0000 'International Tables Vol C Tables 4.2.6.8 and 6.1.1.4'
Ni Ni 0.3393 1.1124 'International Tables Vol C Tables 4.2.6.8 and 6.1.1.4'
O O 0.0106 0.0060 'International Tables Vol C Tables 4.2.6.8 and 6.1.1.4'

loop_
_geom_angle_atom_site_label_1
_geom_angle_atom_site_label_2
_geom_angle_atom_site_label_3
_geom_angle
_geom_angle_site_symmetry_1
_geom_angle_site_symmetry_3
_geom_angle_publ_flag
O1 Ni1 O1 177.9(3) 16 . ?
O1 Ni1 O3 92.9(2) . . ?
O1 Ni1 O3 85.7(2) . 10_544 ?
O1 Ni1 O3 85.7(2) 16 . ?
O1 Ni1 O3 92.9(2) 16 10_544 ?
O2 Ni1 O1 92.5(3) 7 . ?
O2 Ni1 O1 89.1(3) 10_544 . ?
O2 Ni1 O1 89.1(3) 7 16 ?
O2 Ni1 O1 92.5(3) 10_544 16 ?
O2 Ni1 O2 85.0(3) 7 10_544 ?
O2 Ni1 O3 90.8(2) 10_544 10_544 ?
O2 Ni1 O3 175.42(19) 10_544 . ?
O2 Ni1 O3 90.8(2) 7 . ?
O2 Ni1 O3 175.42(19) 7 10_544 ?
O3 Ni1 O3 93.5(2) 10_544 . ?
C1 O1 Ni1 133.4(5) . . ?
C1 O2 Ni1 130.4(6) . 12_454 ?
O1 C1 C2 116.6(8) . . ?
O2 C1 O1 127.4(8) . . ?
O2 C1 C2 116.0(8) . . ?
C3 C2 C1 119.9(8) . . ?
C3 C2 C5 119.8(8) . . ?
C5 C2 C1 120.3(9) . . ?
C2 C3 H3 119.4 . . ?
C2 C3 C4 121.2(8) . . ?
C4 C3 H3 119.4 . . ?
C3 C4 C3 118.0(10) . 11_554 ?
C3 C4 C4 121.0(5) . 14_444 ?
C3 C4 C4 121.0(5) 11_554 14_444 ?
C2 C5 C2 119.7(11) . 11_554 ?
C2 C5 H5 120.2 . . ?
C2 C5 H5 120.2 11_554 . ?
Ni1 O3 Ni1 116.3(4) . 12_454 ?
C6 O3 Ni1 131.3(16) . . ?
C6 O3 Ni1 112.3(15) . 12_454 ?
C6 O4 H4 139.0 . . ?
O3 C6 H6 115.8 . . ?
O4 C6 O3 128(3) . . ?
O4 C6 H6 115.8 . . ?

loop_
_geom_bond_atom_site_label_1
_geom_bond_atom_site_label_2
_geom_bond_distance
_geom_bond_site_symmetry_2
_geom_bond_publ_flag
Ni1 O1 2.057(5) . ?
Ni1 O1 2.057(5) 16 ?
Ni1 O2 2.020(5) 7 ?
Ni1 O2 2.020(5) 10_544 ?
Ni1 O3 2.080(5) 10_544 ?
Ni1 O3 2.080(5) . ?
O1 C1 1.254(10) . ?
O2 C1 1.247(11) . ?
C1 C2 1.501(12) . ?
C2 C3 1.382(13) . ?
C2 C5 1.401(10) . ?
C3 H3 0.9500 . ?
C3 C4 1.405(11) . ?
C4 C4 1.48(2) 14_444 ?
C5 H5 0.9500 . ?
O3 C6 1.267(17) . ?
O4 H4 0.8400 . ?
O4 C6 1.260(18) . ?
C6 H6 0.9500 . ?

loop_
_geom_torsion_atom_site_label_1
_geom_torsion_atom_site_label_2
_geom_torsion_atom_site_label_3
_geom_torsion_atom_site_label_4
_geom_torsion
_geom_torsion_site_symmetry_1
_geom_torsion_site_symmetry_2
_geom_torsion_site_symmetry_3
_geom_torsion_site_symmetry_4
_geom_torsion_publ_flag
Ni1 O1 C1 O2 -29.0(14) . . . . ?
Ni1 O1 C1 C2 148.4(6) . . . . ?
Ni1 O2 C1 O1 -5.2(15) 12_454 . . . ?
Ni1 O2 C1 C2 177.4(6) 12_454 . . . ?
Ni1 O3 C6 O4 26(8) . . . . ?
Ni1 O3 C6 O4 -157(5) 12_454 . . . ?
O1 C1 C2 C3 -27.4(13) . . . . ?
O1 C1 C2 C5 153.9(7) . . . . ?
O2 C1 C2 C3 150.3(9) . . . . ?
O2 C1 C2 C5 -28.4(12) . . . . ?
C1 C2 C3 C4 -173.2(7) . . . . ?
C1 C2 C5 C2 176.0(9) . . . 11_554 ?
C2 C3 C4 C3 -2.8(7) . . . 11_554 ?
C2 C3 C4 C4 177.2(7) . . . 14_444 ?
C3 C2 C5 C2 -2.7(7) . . . 11_554 ?
C5 C2 C3 C4 5.5(13) . . . . ?
